data_7056116
loop_
_publ_author_name
'Liu, Qingxiang'
'Wei, Deng-Che'
'Zhao, Dong-Xue'
'Sun, Xiao-Feng'
'Zhao, Zhi-Xiang'
'Yan, Jing'

_publ_section_title
;
 Macrometallocycle binuclear NHC silver(I) complexes: synthesis, structure
 and recognition for o-phenylenediamine
;
_journal_name_full 'New J. Chem.'
_journal_paper_doi 10.1039/C7NJ00276A
_journal_year 2017
_chemical_formula_moiety 'C80 H72 Ag2 N8 O8, 0.5(C H2 Cl2), 2(F6 P)'
_chemical_formula_sum 'C80.5 H73 Ag2 Cl F12 N8 O8 P2'
_chemical_formula_weight 1821.59
_chemical_name_systematic
;
 ? 
;
_space_group_crystal_system monoclinic
_space_group_IT_number 14
_space_group_name_Hall '-P 2ybc'
_space_group_name_H-M_alt 'P 1 21/c 1'
_symmetry_space_group_name_Hall '-P 2ybc'
_symmetry_space_group_name_H-M 'P 1 21/c 1'
_atom_sites_solution_hydrogens geom
_atom_sites_solution_primary direct
_audit_creation_date 2016-10-25
_audit_creation_method
;
Olex2 1.2-beta
(compiled 2016.09.09 svn.r3337 for OlexSys, GUI svn.r5227)
;
_audit_update_record
;
2017-03-29 deposited with the CCDC.
2017-04-19 downloaded from the CCDC.
;
_cell_angle_alpha 90
_cell_angle_beta 97.327(3)
_cell_angle_gamma 90
_cell_formula_units_Z 4
_cell_length_a 14.458(3)
_cell_length_b 14.898(3)
_cell_length_c 37.068(6)
_cell_measurement_reflns_used 9920
_cell_measurement_temperature 296(2)
_cell_measurement_theta_max 27.71
_cell_measurement_theta_min 2.46
_cell_volume 7919(3)
_computing_cell_refinement 'Bruker SMART'
_computing_data_collection 'Bruker SMART'
_computing_data_reduction 'Bruker SAINT'
_computing_molecular_graphics 'Olex2 (Dolomanov et al., 2009)'
_computing_publication_material 'Olex2 (Dolomanov et al., 2009)'
_computing_structure_refinement 'ShelXL (Sheldrick, 2015)'
_computing_structure_solution 'ShelXS (Sheldrick, 2008)'
_diffrn_ambient_temperature 296.15
_diffrn_measured_fraction_theta_full 0.999
_diffrn_measured_fraction_theta_max 0.999
_diffrn_measurement_device_type 'CCD area detector'
_diffrn_measurement_method 'phi and omega scans'
_diffrn_radiation_monochromator graphite
_diffrn_radiation_type MoK\a
_diffrn_radiation_wavelength 0.71073
_diffrn_reflns_av_R_equivalents 0.0247
_diffrn_reflns_av_unetI/netI 0.0279
_diffrn_reflns_Laue_measured_fraction_full 0.999
_diffrn_reflns_Laue_measured_fraction_max 0.999
_diffrn_reflns_limit_h_max 17
_diffrn_reflns_limit_h_min -17
_diffrn_reflns_limit_k_max 17
_diffrn_reflns_limit_k_min -17
_diffrn_reflns_limit_l_max 44
_diffrn_reflns_limit_l_min -39
_diffrn_reflns_number 40239
_diffrn_reflns_point_group_measured_fraction_full 0.999
_diffrn_reflns_point_group_measured_fraction_max 0.999
_diffrn_reflns_theta_full 25.009
_diffrn_reflns_theta_max 25.009
_diffrn_reflns_theta_min 1.108
_exptl_absorpt_coefficient_mu 0.658
_exptl_absorpt_correction_T_max 0.7457
_exptl_absorpt_correction_T_min 0.6604
_exptl_absorpt_correction_type multi-scan
_exptl_absorpt_process_details
;
SADABS-2012/1 (Bruker,2012) was used for absorption correction.
wR2(int) was 0.1246 before and 0.0368 after correction.
The Ratio of minimum to maximum transmission is 0.8856.
The \l/2 correction factor is 0.0015.
;
_exptl_crystal_colour yellow
_exptl_crystal_colour_primary yellow
_exptl_crystal_density_diffrn 1.528
_exptl_crystal_density_method 'not measured'
_exptl_crystal_description block
_exptl_crystal_F_000 3700
_exptl_crystal_size_max 0.28
_exptl_crystal_size_mid 0.17
_exptl_crystal_size_min 0.16
_refine_diff_density_max 1.250
_refine_diff_density_min -1.004
_refine_diff_density_rms 0.099
_refine_ls_extinction_method none
_refine_ls_goodness_of_fit_ref 1.028
_refine_ls_hydrogen_treatment constr
_refine_ls_matrix_type full
_refine_ls_number_parameters 1036
_refine_ls_number_reflns 13957
_refine_ls_number_restraints 71
_refine_ls_restrained_S_all 1.193
_refine_ls_R_factor_all 0.0730
_refine_ls_R_factor_gt 0.0596
_refine_ls_shift/su_max 0.004
_refine_ls_shift/su_mean 0.000
_refine_ls_structure_factor_coef Fsqd
_refine_ls_weighting_details 'w=1/[\s^2^(Fo^2^)+(0.0934P)^2^+23.7293P] where P=(Fo^2^+2Fc^2^)/3'
_refine_ls_weighting_scheme calc
_refine_ls_wR_factor_gt 0.1683
_refine_ls_wR_factor_ref 0.1823
_reflns_Friedel_coverage 0.000
_reflns_number_gt 11246
_reflns_number_total 13957
_reflns_threshold_expression 'I > 2\s(I)'
_cod_data_source_file c7nj00276a2.cif
_cod_data_source_block n130305a
_cod_original_cell_volume 7920(2)
_cod_original_formula_sum 'C80.50 H73 Ag2 Cl F12 N8 O8 P2'
_cod_database_code 7056116
_shelx_space_group_comment
;
The symmetry employed for this shelxl refinement is uniquely defined
by the following loop, which should always be used as a source of
symmetry information in preference to the above space-group names.
They are only intended as comments.
;
_shelx_estimated_absorpt_t_max 0.902
_shelx_estimated_absorpt_t_min 0.837
_olex2_refinement_description
;
1. Fixed Uiso
 At 1.2 times of:
  All C(H) groups, All C(H,H) groups
2. Restrained distances
 Cl1-Cl2
 2.55 with sigma of 0.01
 Cl1-C81 = Cl2-C81
 1.78 with sigma of 0.01
 C69-C68
 1.46 with sigma of 0.01
3. Rigid bond restraints
 P1, F4
 with sigma for 1-2 distances of 0.001 and sigma for 1-3 distances of 0.001
 P2, F7
 with sigma for 1-2 distances of 0.001 and sigma for 1-3 distances of 0.001
 P2, F8
 with sigma for 1-2 distances of 0.001 and sigma for 1-3 distances of 0.001
 P2, F9
 with sigma for 1-2 distances of 0.001 and sigma for 1-3 distances of 0.001
 P2, F10
 with sigma for 1-2 distances of 0.001 and sigma for 1-3 distances of 0.001
 P2, F11
 with sigma for 1-2 distances of 0.001 and sigma for 1-3 distances of 0.001
 P2, F12
 with sigma for 1-2 distances of 0.001 and sigma for 1-3 distances of 0.001
4. Uiso/Uaniso restraints and constraints
Uanis(C81) \\sim Ueq: with sigma of 0.01 and sigma for terminal atoms of 0.02
Uanis(F4) \\sim Ueq, Uanis(F8) \\sim Ueq, Uanis(F9) \\sim Ueq, Uanis(F11) \\sim
Ueq, Uanis(F12) \\sim Ueq, Uanis(C4) \\sim Ueq, Uanis(C43) \\sim Ueq,
Uanis(C44) \\sim Ueq: with sigma of 0.005 and sigma for terminal atoms of 0.002
Uanis(F7) \\sim Ueq: with sigma of 0.005 and sigma for terminal atoms of 0.002
5. Others
 Fixed Sof: Cl1(0.5) Cl2(0.5) C81(0.5) H81A(0.5) H81B(0.5)
6.a Secondary CH2 refined with riding coordinates:
 C7(H7A,H7B), C11(H11A,H11B), C12(H12A,H12B), C13(H13A,H13B), C28(H28A,H28B),
 C29(H29A,H29B), C30(H30A,H30B), C34(H34A,H34B), C47(H47A,H47B), C51(H51A,H51B),
  C52(H52A,H52B), C53(H53A,H53B), C68(H68A,H68B), C69(H69A,H69B), C70(H70A,
 H70B), C74(H74A,H74B), C81(H81A,H81B)
6.b Aromatic/amide H refined with riding coordinates:
 C2(H2), C3(H3), C4(H4), C5(H5), C6(H6), C8(H8), C9(H9), C18(H18), C19(H19),
 C20(H20), C21(H21), C26(H26), C27(H27), C31(H31), C32(H32), C36(H36), C37(H37),
  C38(H38), C39(H39), C40(H40), C42(H42), C43(H43), C44(H44), C45(H45),
 C46(H46), C49(H49), C50(H50), C55(H55), C56(H56), C61(H61), C62(H62), C63(H63),
  C64(H64), C72(H72), C73(H73), C76(H76), C77(H77), C78(H78), C79(H79), C80(H80)
;
_shelx_shelxl_version_number 2014/7
_olex2_submission_special_instructions 'No special instructions were received'

loop_
_space_group_symop_operation_xyz
'x, y, z'
'-x, y+1/2, -z+1/2'
'-x, -y, -z'
'x, -y-1/2, z-1/2'

loop_
_atom_site_label
_atom_site_type_symbol
_atom_site_fract_x
_atom_site_fract_y
_atom_site_fract_z
_atom_site_U_iso_or_equiv
_atom_site_adp_type
_atom_site_occupancy
_atom_site_site_symmetry_order
_atom_site_calc_flag
_atom_site_refinement_flags_posn
_atom_site_refinement_flags_adp
_atom_site_refinement_flags_occupancy
Ag1 Ag 0.73106(3) 0.38114(2) 1.13369(2) 0.04213(13) Uani 1 1 d . . .
Ag2 Ag 0.73349(3) 0.11119(3) 0.84296(2) 0.04506(14) Uani 1 1 d . . .
Cl1 Cl 1.1210(8) 0.5716(8) 1.1512(3) 0.268(6) Uani 0.5 1 d D . P
Cl2 Cl 1.2662(7) 0.4737(7) 1.1496(2) 0.203(4) Uani 0.5 1 d D . P
P1 P 0.78512(10) 0.83984(9) 1.23534(4) 0.0491(3) Uani 1 1 d . U .
P2 P 0.00814(17) 0.2820(2) 1.06406(7) 0.1038(7) Uani 1 1 d . U .
F1 F 0.8371(4) 0.7615(4) 1.25715(19) 0.144(2) Uani 1 1 d . . .
F2 F 0.8572(4) 0.9050(4) 1.25567(17) 0.124(2) Uani 1 1 d . . .
F3 F 0.7325(5) 0.9195(4) 1.21556(18) 0.144(2) Uani 1 1 d . . .
F4 F 0.7120(4) 0.7760(4) 1.21470(15) 0.1182(14) Uani 1 1 d . U .
F5 F 0.7190(4) 0.8528(5) 1.26543(17) 0.130(2) Uani 1 1 d . . .
F6 F 0.8489(4) 0.8236(5) 1.20540(15) 0.138(2) Uani 1 1 d . . .
F7 F -0.0018(6) 0.1878(6) 1.0805(2) 0.180(2) Uani 1 1 d . U .
F8 F 0.0790(4) 0.3012(4) 1.09788(17) 0.1388(17) Uani 1 1 d . U .
F9 F 0.0222(7) 0.3697(6) 1.0448(3) 0.188(2) Uani 1 1 d . U .
F10 F -0.0668(5) 0.2596(6) 1.03186(19) 0.175(3) Uani 1 1 d . U .
F11 F -0.0731(4) 0.3211(5) 1.08248(18) 0.1392(17) Uani 1 1 d . U .
F12 F 0.0857(5) 0.2353(5) 1.04669(18) 0.1479(18) Uani 1 1 d . U .
O1 O 0.6945(3) -0.0971(3) 0.88014(10) 0.0534(9) Uani 1 1 d . . .
O2 O 0.5408(3) -0.0173(3) 0.85803(10) 0.0700(12) Uani 1 1 d . . .
O3 O 0.5115(3) 0.1040(4) 0.99147(12) 0.0851(17) Uani 1 1 d . . .
O4 O 0.6836(3) 0.0701(3) 1.01223(9) 0.0548(10) Uani 1 1 d . . .
O5 O 0.7108(4) 0.5865(3) 1.08835(13) 0.0816(14) Uani 1 1 d . . .
O6 O 0.5475(4) 0.5266(3) 1.09634(13) 0.0858(15) Uani 1 1 d . . .
O7 O 0.5400(5) 0.3293(5) 0.97578(16) 0.119(2) Uani 1 1 d . . .
O8 O 0.7106(6) 0.3539(5) 0.97428(19) 0.134(3) Uani 1 1 d . . .
N1 N 0.9329(3) 0.0608(4) 0.82870(13) 0.0559(12) Uani 1 1 d . . .
N2 N 0.8399(3) -0.0474(3) 0.81372(11) 0.0473(10) Uani 1 1 d . . .
N3 N 0.6253(3) 0.2422(3) 1.07969(11) 0.0452(10) Uani 1 1 d . . .
N4 N 0.5413(3) 0.2848(3) 1.11959(12) 0.0469(10) Uani 1 1 d . . .
N5 N 0.9118(3) 0.4315(3) 1.18334(13) 0.0483(10) Uani 1 1 d . . .
N6 N 0.8199(3) 0.5431(3) 1.17755(12) 0.0467(10) Uani 1 1 d . . .
N7 N 0.6172(4) 0.2255(3) 0.88956(14) 0.0588(13) Uani 1 1 d . . .
N8 N 0.5469(3) 0.2155(3) 0.83541(14) 0.0567(12) Uani 1 1 d . . .
C1 C 0.9898(4) 0.1353(5) 0.88687(19) 0.0635(16) Uani 1 1 d . . .
C2 C 1.0033(5) 0.2115(6) 0.9075(3) 0.089(2) Uani 1 1 d . . .
H2 H 1.0014 0.2671 0.8960 0.107 Uiso 1 1 calc R . .
C3 C 1.0197(6) 0.2077(7) 0.9451(3) 0.101(3) Uani 1 1 d . . .
H3 H 1.0292 0.2605 0.9585 0.121 Uiso 1 1 calc R . .
C4 C 1.0220(7) 0.1300(8) 0.9620(3) 0.101(3) Uani 1 1 d . U .
H4 H 1.0306 0.1283 0.9873 0.121 Uiso 1 1 calc R . .
C5 C 1.0116(6) 0.0506(7) 0.9424(2) 0.097(3) Uani 1 1 d . . .
H5 H 1.0157 -0.0046 0.9542 0.117 Uiso 1 1 calc R . .
C6 C 0.9950(5) 0.0552(6) 0.9051(2) 0.0772(19) Uani 1 1 d . . .
H6 H 0.9870 0.0022 0.8919 0.093 Uiso 1 1 calc R . .
C7 C 0.9708(5) 0.1429(5) 0.84628(19) 0.0712(18) Uani 1 1 d . . .
H7A H 0.9270 0.1915 0.8401 0.085 Uiso 1 1 calc R . .
H7B H 1.0283 0.1581 0.8368 0.085 Uiso 1 1 calc R . .
C8 C 0.9851(5) -0.0049(6) 0.81534(19) 0.0741(19) Uani 1 1 d . . .
H8 H 1.0485 -0.0024 0.8133 0.089 Uiso 1 1 calc R . .
C9 C 0.9275(4) -0.0733(5) 0.80583(17) 0.0673(18) Uani 1 1 d . . .
H9 H 0.9430 -0.1277 0.7959 0.081 Uiso 1 1 calc R . .
C10 C 0.8432(3) 0.0352(4) 0.82810(13) 0.0448(12) Uani 1 1 d . . .
C11 C 0.7578(4) -0.1032(4) 0.80889(15) 0.0519(13) Uani 1 1 d . . .
H11A H 0.7498 -0.1274 0.7844 0.062 Uiso 1 1 calc R . .
H11B H 0.7035 -0.0668 0.8117 0.062 Uiso 1 1 calc R . .
C12 C 0.7640(5) -0.1802(4) 0.83611(15) 0.0569(14) Uani 1 1 d . . .
H12A H 0.7077 -0.2161 0.8317 0.068 Uiso 1 1 calc R . .
H12B H 0.8162 -0.2183 0.8323 0.068 Uiso 1 1 calc R . .
C13 C 0.7760(4) -0.1485(4) 0.87525(15) 0.0557(14) Uani 1 1 d . . .
H13A H 0.7820 -0.1995 0.8917 0.067 Uiso 1 1 calc R . .
H13B H 0.8315 -0.1117 0.8802 0.067 Uiso 1 1 calc R . .
C14 C 0.6933(4) -0.0564(4) 0.91294(14) 0.0468(12) Uani 1 1 d . . .
C15 C 0.6124(4) -0.0096(4) 0.91941(13) 0.0435(11) Uani 1 1 d . . .
C16 C 0.5337(4) 0.0022(4) 0.88955(14) 0.0466(12) Uani 1 1 d . . .
C17 C 0.4459(4) 0.0424(3) 0.89829(14) 0.0454(12) Uani 1 1 d . . .
C18 C 0.3702(4) 0.0482(4) 0.87174(15) 0.0533(14) Uani 1 1 d . . .
H18 H 0.3750 0.0269 0.8485 0.064 Uiso 1 1 calc R . .
C19 C 0.2871(4) 0.0851(4) 0.87936(17) 0.0606(15) Uani 1 1 d . . .
H19 H 0.2363 0.0889 0.8613 0.073 Uiso 1 1 calc R . .
C20 C 0.2797(4) 0.1167(4) 0.91412(19) 0.0621(16) Uani 1 1 d . . .
H20 H 0.2236 0.1406 0.9195 0.075 Uiso 1 1 calc R . .
C21 C 0.3557(4) 0.1125(4) 0.94076(16) 0.0560(14) Uani 1 1 d . . .
H21 H 0.3510 0.1344 0.9640 0.067 Uiso 1 1 calc R . .
C22 C 0.4395(4) 0.0756(3) 0.93294(14) 0.0450(12) Uani 1 1 d . . .
C23 C 0.5199(4) 0.0720(4) 0.96232(15) 0.0515(13) Uani 1 1 d . . .
C24 C 0.6078(3) 0.0297(3) 0.95395(13) 0.0429(11) Uani 1 1 d . . .
C25 C 0.6867(4) 0.0274(4) 0.98036(13) 0.0482(13) Uani 1 1 d . . .
C26 C 0.7651(4) -0.0184(4) 0.97292(15) 0.0607(16) Uani 1 1 d . . .
H26 H 0.8173 -0.0208 0.9904 0.073 Uiso 1 1 calc R . .
C27 C 0.7670(4) -0.0607(4) 0.94003(15) 0.0595(15) Uani 1 1 d . . .
H27 H 0.8198 -0.0931 0.9361 0.071 Uiso 1 1 calc R . .
C28 C 0.7700(4) 0.0831(4) 1.03548(14) 0.0522(13) Uani 1 1 d . . .
H28A H 0.8129 0.1184 1.0232 0.063 Uiso 1 1 calc R . .
H28B H 0.7988 0.0258 1.0424 0.063 Uiso 1 1 calc R . .
C29 C 0.7450(4) 0.1322(4) 1.06860(15) 0.0550(14) Uani 1 1 d . . .
H29A H 0.8006 0.1387 1.0860 0.066 Uiso 1 1 calc R . .
H29B H 0.7005 0.0965 1.0799 0.066 Uiso 1 1 calc R . .
C30 C 0.7034(4) 0.2245(4) 1.05965(14) 0.0533(14) Uani 1 1 d . . .
H30A H 0.7510 0.2699 1.0657 0.064 Uiso 1 1 calc R . .
H30B H 0.6826 0.2282 1.0338 0.064 Uiso 1 1 calc R . .
C31 C 0.5414(4) 0.1973(4) 1.07286(17) 0.0594(15) Uani 1 1 d . . .
H31 H 0.5247 0.1562 1.0543 0.071 Uiso 1 1 calc R . .
C32 C 0.4893(4) 0.2237(4) 1.09757(17) 0.0563(14) Uani 1 1 d . . .
H32 H 0.4290 0.2048 1.0997 0.068 Uiso 1 1 calc R . .
C33 C 0.6261(3) 0.2970(3) 1.10867(13) 0.0416(11) Uani 1 1 d . . .
C34 C 0.5019(4) 0.3347(5) 1.14807(17) 0.0653(16) Uani 1 1 d . . .
H34A H 0.4564 0.2968 1.1578 0.078 Uiso 1 1 calc R . .
H34B H 0.4688 0.3865 1.1370 0.078 Uiso 1 1 calc R . .
C35 C 0.5701(4) 0.3665(4) 1.17885(15) 0.0492(13) Uani 1 1 d . . .
C36 C 0.6336(4) 0.3101(4) 1.19811(15) 0.0523(13) Uani 1 1 d . . .
H36 H 0.6373 0.2506 1.1909 0.063 Uiso 1 1 calc R . .
C37 C 0.6917(4) 0.3405(5) 1.22802(16) 0.0661(17) Uani 1 1 d . . .
H37 H 0.7337 0.3016 1.2411 0.079 Uiso 1 1 calc R . .
C38 C 0.6868(5) 0.4285(6) 1.23825(18) 0.078(2) Uani 1 1 d . . .
H38 H 0.7271 0.4498 1.2580 0.094 Uiso 1 1 calc R . .
C39 C 0.6234(6) 0.4851(5) 1.2198(2) 0.078(2) Uani 1 1 d . . .
H39 H 0.6202 0.5446 1.2272 0.094 Uiso 1 1 calc R . .
C40 C 0.5644(5) 0.4547(4) 1.19042(18) 0.0659(16) Uani 1 1 d . . .
H40 H 0.5205 0.4932 1.1782 0.079 Uiso 1 1 calc R . .
C41 C 0.9130(4) 0.2697(4) 1.19756(19) 0.0557(15) Uani 1 1 d . . .
C42 C 0.8574(5) 0.2065(4) 1.1788(3) 0.086(2) Uani 1 1 d . . .
H42 H 0.8436 0.2085 1.1537 0.104 Uiso 1 1 calc R . .
C43 C 0.8198(6) 0.1344(5) 1.2007(3) 0.086(2) Uani 1 1 d . U .
H43 H 0.7805 0.0904 1.1895 0.103 Uiso 1 1 calc R . .
C44 C 0.8425(6) 0.1338(6) 1.2352(3) 0.095(2) Uani 1 1 d . U .
H44 H 0.8184 0.0877 1.2481 0.114 Uiso 1 1 calc R . .
C45 C 0.8993(6) 0.1950(6) 1.2548(3) 0.094(3) Uani 1 1 d . . .
H45 H 0.9136 0.1909 1.2800 0.113 Uiso 1 1 calc R . .
C46 C 0.9334(5) 0.2623(5) 1.2352(2) 0.0728(19) Uani 1 1 d . . .
H46 H 0.9722 0.3051 1.2476 0.087 Uiso 1 1 calc R . .
C47 C 0.9537(4) 0.3433(4) 1.17800(18) 0.0566(14) Uani 1 1 d . . .
H47A H 1.0201 0.3464 1.1862 0.068 Uiso 1 1 calc R . .
H47B H 0.9459 0.3295 1.1522 0.068 Uiso 1 1 calc R . .
C48 C 0.8308(3) 0.4594(3) 1.16516(14) 0.0424(11) Uani 1 1 d . . .
C49 C 0.8930(4) 0.5661(4) 1.20349(18) 0.0635(16) Uani 1 1 d . . .
H49 H 0.9004 0.6204 1.2158 0.076 Uiso 1 1 calc R . .
C50 C 0.9501(4) 0.4973(4) 1.20763(18) 0.0649(16) Uani 1 1 d . . .
H50 H 1.0051 0.4932 1.2235 0.078 Uiso 1 1 calc R . .
C51 C 0.7444(4) 0.6042(4) 1.16436(17) 0.0549(14) Uani 1 1 d . . .
H51A H 0.7238 0.6356 1.1848 0.066 Uiso 1 1 calc R . .
H51B H 0.6921 0.5699 1.1525 0.066 Uiso 1 1 calc R . .
C52 C 0.7748(5) 0.6720(4) 1.13775(19) 0.0686(17) Uani 1 1 d . . .
H52A H 0.7255 0.7158 1.1319 0.082 Uiso 1 1 calc R . .
H52B H 0.8297 0.7034 1.1490 0.082 Uiso 1 1 calc R . .
C53 C 0.7960(6) 0.6285(5) 1.1040(2) 0.077(2) Uani 1 1 d . . .
H53A H 0.8162 0.6727 1.0874 0.092 Uiso 1 1 calc R . .
H53B H 0.8450 0.5842 1.1093 0.092 Uiso 1 1 calc R . .
C54 C 0.7130(6) 0.5272(4) 1.06066(17) 0.0703(18) Uani 1 1 d . . .
C55 C 0.7936(6) 0.5136(5) 1.0444(2) 0.085(2) Uani 1 1 d . . .
H55 H 0.8476 0.5452 1.0527 0.101 Uiso 1 1 calc R . .
C56 C 0.7938(7) 0.4547(6) 1.0167(2) 0.092(2) Uani 1 1 d . . .
H56 H 0.8490 0.4436 1.0071 0.111 Uiso 1 1 calc R . .
C57 C 0.7145(7) 0.4114(5) 1.00278(18) 0.084(2) Uani 1 1 d . . .
C58 C 0.6319(6) 0.4217(4) 1.01839(16) 0.0681(18) Uani 1 1 d . . .
C59 C 0.5464(6) 0.3741(5) 1.00367(17) 0.077(2) Uani 1 1 d . . .
C60 C 0.4651(6) 0.3801(5) 1.02270(18) 0.073(2) Uani 1 1 d . . .
C61 C 0.3864(7) 0.3326(6) 1.0101(2) 0.090(2) Uani 1 1 d . . .
H61 H 0.3867 0.2971 0.9895 0.108 Uiso 1 1 calc R . .
C62 C 0.3094(8) 0.3357(7) 1.0264(3) 0.112(3) Uani 1 1 d . . .
H62 H 0.2577 0.3014 1.0176 0.135 Uiso 1 1 calc R . .
C63 C 0.3065(7) 0.3930(7) 1.0580(3) 0.109(3) Uani 1 1 d . . .
H63 H 0.2536 0.3963 1.0698 0.131 Uiso 1 1 calc R . .
C64 C 0.3845(6) 0.4416(6) 1.0697(2) 0.093(3) Uani 1 1 d . . .
H64 H 0.3839 0.4798 1.0895 0.112 Uiso 1 1 calc R . .
C65 C 0.4650(6) 0.4358(5) 1.05285(17) 0.072(2) Uani 1 1 d . . .
C66 C 0.5486(5) 0.4851(4) 1.06775(17) 0.0665(18) Uani 1 1 d . . .
C67 C 0.6322(5) 0.4798(4) 1.04852(15) 0.0648(18) Uani 1 1 d . . .
C68 C 0.7844(8) 0.3458(8) 0.9538(2) 0.136(5) Uani 1 1 d D . .
H68A H 0.8338 0.3104 0.9670 0.164 Uiso 1 1 calc R . .
H68B H 0.8091 0.4047 0.9494 0.164 Uiso 1 1 calc R . .
C69 C 0.7525(7) 0.3033(7) 0.9199(2) 0.110(3) Uani 1 1 d D . .
H69A H 0.8069 0.2845 0.9090 0.133 Uiso 1 1 calc R . .
H69B H 0.7204 0.3481 0.9040 0.133 Uiso 1 1 calc R . .
C70 C 0.6886(6) 0.2230(5) 0.92060(18) 0.081(2) Uani 1 1 d . . .
H70A H 0.7245 0.1681 0.9201 0.097 Uiso 1 1 calc R . .
H70B H 0.6598 0.2235 0.9429 0.097 Uiso 1 1 calc R . .
C71 C 0.6251(4) 0.1907(4) 0.85657(15) 0.0501(13) Uani 1 1 d . . .
C72 C 0.4918(5) 0.2667(5) 0.8551(2) 0.081(2) Uani 1 1 d . . .
H72 H 0.4345 0.2921 0.8465 0.097 Uiso 1 1 calc R . .
C73 C 0.5356(6) 0.2731(5) 0.8887(2) 0.080(2) Uani 1 1 d . . .
H73 H 0.5150 0.3039 0.9080 0.096 Uiso 1 1 calc R . .
C74 C 0.5255(4) 0.1985(4) 0.79682(17) 0.0597(15) Uani 1 1 d . . .
H74A H 0.4624 0.1755 0.7919 0.072 Uiso 1 1 calc R . .
H74B H 0.5674 0.1526 0.7898 0.072 Uiso 1 1 calc R . .
C75 C 0.5342(4) 0.2811(4) 0.77393(17) 0.0546(14) Uani 1 1 d . . .
C76 C 0.6006(4) 0.3451(5) 0.78393(19) 0.0675(17) Uani 1 1 d . . .
H76 H 0.6396 0.3395 0.8058 0.081 Uiso 1 1 calc R . .
C77 C 0.6099(5) 0.4185(5) 0.7615(2) 0.0762(19) Uani 1 1 d . . .
H77 H 0.6539 0.4627 0.7687 0.091 Uiso 1 1 calc R . .
C78 C 0.5555(5) 0.4261(5) 0.7291(2) 0.0730(19) Uani 1 1 d . . .
H78 H 0.5632 0.4744 0.7138 0.088 Uiso 1 1 calc R . .
C79 C 0.4896(5) 0.3628(5) 0.71910(19) 0.0718(19) Uani 1 1 d . . .
H79 H 0.4521 0.3684 0.6969 0.086 Uiso 1 1 calc R . .
C80 C 0.4771(4) 0.2910(5) 0.74096(17) 0.0616(15) Uani 1 1 d . . .
H80 H 0.4308 0.2490 0.7338 0.074 Uiso 1 1 calc R . .
C81 C 1.1494(10) 0.4577(9) 1.1504(7) 0.131(7) Uani 0.5 1 d D U P
H81A H 1.1359 0.4261 1.1720 0.157 Uiso 0.5 1 calc R . P
H81B H 1.1198 0.4276 1.1287 0.157 Uiso 0.5 1 calc R . P

loop_
_atom_site_aniso_label
_atom_site_aniso_U_11
_atom_site_aniso_U_22
_atom_site_aniso_U_33
_atom_site_aniso_U_23
_atom_site_aniso_U_13
_atom_site_aniso_U_12
Ag1 0.0437(2) 0.0345(2) 0.0470(2) -0.00670(16) 0.00115(16) 0.00061(15)
Ag2 0.0448(2) 0.0456(2) 0.0465(2) -0.00596(17) 0.01194(17) 0.01316(16)
Cl1 0.332(14) 0.264(11) 0.253(11) 0.060(9) 0.218(11) 0.061(11)
Cl2 0.260(11) 0.223(10) 0.124(5) 0.002(6) 0.018(6) 0.000(8)
P1 0.0450(7) 0.0413(7) 0.0602(9) -0.0003(6) 0.0037(6) -0.0007(6)
P2 0.0841(14) 0.1262(17) 0.0955(16) -0.0176(13) -0.0099(10) 0.0345(13)
F1 0.147(5) 0.097(4) 0.194(6) 0.083(4) 0.039(4) 0.033(3)
F2 0.102(4) 0.098(3) 0.156(5) -0.029(3) -0.039(3) -0.028(3)
F3 0.147(5) 0.122(4) 0.143(5) 0.025(4) -0.049(4) 0.051(4)
F4 0.104(2) 0.114(2) 0.134(2) -0.0664(17) 0.0067(16) -0.0313(15)
F5 0.117(4) 0.159(5) 0.127(4) -0.034(4) 0.060(4) 0.000(4)
F6 0.096(4) 0.220(7) 0.107(4) -0.023(4) 0.052(3) -0.017(4)
F7 0.186(3) 0.167(2) 0.186(3) 0.0273(19) 0.017(2) -0.0048(19)
F8 0.132(2) 0.140(2) 0.130(2) -0.0145(18) -0.0388(15) 0.0071(18)
F9 0.191(3) 0.180(2) 0.194(3) 0.0350(19) 0.023(2) -0.0054(19)
F10 0.139(5) 0.232(8) 0.135(5) -0.063(5) -0.050(3) 0.049(5)
F11 0.128(2) 0.155(3) 0.139(2) -0.0126(18) 0.0354(17) 0.0384(18)
F12 0.140(2) 0.159(3) 0.149(2) -0.0148(18) 0.0338(18) 0.0559(18)
O1 0.052(2) 0.065(2) 0.043(2) -0.0153(18) 0.0049(16) 0.0105(18)
O2 0.071(3) 0.098(3) 0.039(2) -0.017(2) -0.0012(19) 0.019(2)
O3 0.061(3) 0.133(4) 0.057(3) -0.047(3) -0.007(2) 0.035(3)
O4 0.051(2) 0.071(3) 0.0392(19) -0.0182(18) -0.0072(16) 0.0180(19)
O5 0.110(4) 0.070(3) 0.065(3) -0.012(2) 0.009(3) 0.020(3)
O6 0.104(4) 0.081(3) 0.074(3) -0.022(3) 0.018(3) 0.023(3)
O7 0.150(6) 0.131(5) 0.077(4) -0.042(4) 0.020(4) -0.011(4)
O8 0.164(7) 0.141(6) 0.110(5) -0.068(4) 0.069(5) -0.033(5)
N1 0.045(3) 0.070(3) 0.054(3) -0.003(2) 0.011(2) 0.007(2)
N2 0.043(2) 0.057(3) 0.042(2) -0.008(2) 0.0064(18) 0.019(2)
N3 0.057(3) 0.036(2) 0.040(2) -0.0047(18) -0.0031(19) 0.0033(19)
N4 0.044(2) 0.047(2) 0.048(2) -0.005(2) -0.0011(19) 0.0011(19)
N5 0.041(2) 0.042(2) 0.061(3) -0.003(2) 0.003(2) -0.0006(19)
N6 0.050(2) 0.036(2) 0.053(3) -0.0058(19) 0.004(2) -0.0011(19)
N7 0.077(3) 0.047(3) 0.059(3) -0.003(2) 0.031(3) 0.013(2)
N8 0.052(3) 0.053(3) 0.071(3) 0.014(2) 0.027(2) 0.021(2)
C1 0.040(3) 0.081(5) 0.070(4) -0.010(4) 0.008(3) -0.001(3)
C2 0.070(5) 0.090(6) 0.108(7) -0.011(5) 0.008(4) 0.006(4)
C3 0.093(6) 0.115(7) 0.092(6) -0.039(6) 0.004(5) 0.011(5)
C4 0.094(4) 0.118(5) 0.091(4) -0.006(4) 0.010(4) 0.011(4)
C5 0.078(5) 0.125(8) 0.084(6) 0.018(5) -0.004(4) 0.008(5)
C6 0.062(4) 0.088(5) 0.079(5) -0.005(4) -0.001(3) -0.004(4)
C7 0.056(4) 0.080(5) 0.080(5) 0.005(4) 0.016(3) -0.008(3)
C8 0.046(3) 0.103(6) 0.077(4) -0.005(4) 0.022(3) 0.020(4)
C9 0.057(4) 0.082(5) 0.066(4) -0.011(3) 0.019(3) 0.034(4)
C10 0.043(3) 0.057(3) 0.036(3) -0.003(2) 0.008(2) 0.014(2)
C11 0.058(3) 0.054(3) 0.042(3) -0.014(2) -0.001(2) 0.014(3)
C12 0.067(4) 0.051(3) 0.053(3) -0.015(3) 0.012(3) 0.014(3)
C13 0.064(4) 0.056(3) 0.047(3) -0.010(3) 0.006(3) 0.017(3)
C14 0.049(3) 0.053(3) 0.038(3) -0.010(2) 0.006(2) 0.003(2)
C15 0.047(3) 0.047(3) 0.035(3) -0.003(2) 0.001(2) 0.001(2)
C16 0.054(3) 0.045(3) 0.038(3) -0.007(2) -0.001(2) 0.004(2)
C17 0.051(3) 0.041(3) 0.043(3) 0.003(2) 0.000(2) 0.000(2)
C18 0.059(3) 0.058(3) 0.040(3) 0.003(2) -0.006(2) 0.004(3)
C19 0.055(3) 0.062(4) 0.061(4) 0.008(3) -0.011(3) 0.013(3)
C20 0.051(3) 0.059(4) 0.073(4) 0.007(3) 0.000(3) 0.016(3)
C21 0.063(4) 0.053(3) 0.051(3) -0.002(3) 0.004(3) 0.014(3)
C22 0.048(3) 0.039(3) 0.047(3) 0.001(2) -0.001(2) 0.008(2)
C23 0.051(3) 0.058(3) 0.045(3) -0.011(3) 0.002(2) 0.010(3)
C24 0.044(3) 0.046(3) 0.037(3) -0.004(2) 0.002(2) 0.006(2)
C25 0.051(3) 0.055(3) 0.037(3) -0.011(2) 0.000(2) 0.011(2)
C26 0.050(3) 0.081(4) 0.048(3) -0.016(3) -0.007(3) 0.020(3)
C27 0.052(3) 0.077(4) 0.049(3) -0.017(3) 0.003(3) 0.021(3)
C28 0.051(3) 0.058(3) 0.044(3) -0.011(3) -0.008(2) 0.013(3)
C29 0.065(4) 0.056(3) 0.041(3) -0.007(2) -0.005(3) 0.012(3)
C30 0.074(4) 0.048(3) 0.038(3) -0.004(2) 0.008(3) 0.004(3)
C31 0.066(4) 0.044(3) 0.062(4) -0.012(3) -0.017(3) -0.006(3)
C32 0.048(3) 0.050(3) 0.068(4) -0.004(3) -0.005(3) -0.005(3)
C33 0.047(3) 0.037(3) 0.038(3) -0.001(2) -0.005(2) 0.005(2)
C34 0.046(3) 0.087(5) 0.063(4) -0.012(3) 0.006(3) 0.005(3)
C35 0.042(3) 0.061(3) 0.047(3) -0.003(3) 0.014(2) 0.005(2)
C36 0.046(3) 0.056(3) 0.057(3) 0.003(3) 0.014(3) 0.006(3)
C37 0.052(3) 0.101(5) 0.046(3) 0.010(3) 0.008(3) 0.007(3)
C38 0.080(5) 0.110(6) 0.045(4) -0.019(4) 0.015(3) -0.019(5)
C39 0.098(6) 0.073(5) 0.069(4) -0.024(4) 0.034(4) -0.005(4)
C40 0.070(4) 0.063(4) 0.067(4) -0.006(3) 0.017(3) 0.016(3)
C41 0.038(3) 0.040(3) 0.087(4) -0.006(3) 0.001(3) 0.013(2)
C42 0.055(4) 0.045(3) 0.153(8) -0.018(4) -0.011(4) 0.013(3)
C43 0.075(4) 0.061(3) 0.121(4) -0.015(3) 0.005(3) 0.002(3)
C44 0.089(4) 0.077(4) 0.122(5) 0.012(4) 0.022(4) 0.012(3)
C45 0.081(5) 0.077(5) 0.127(7) 0.023(5) 0.023(5) 0.024(4)
C46 0.059(4) 0.058(4) 0.103(6) 0.015(4) 0.015(4) 0.011(3)
C47 0.047(3) 0.053(3) 0.070(4) -0.002(3) 0.009(3) 0.012(3)
C48 0.043(3) 0.036(3) 0.048(3) -0.001(2) 0.005(2) -0.002(2)
C49 0.066(4) 0.049(3) 0.072(4) -0.016(3) -0.004(3) -0.008(3)
C50 0.056(4) 0.060(4) 0.073(4) -0.014(3) -0.011(3) -0.006(3)
C51 0.063(4) 0.038(3) 0.063(4) -0.006(3) 0.008(3) 0.010(3)
C52 0.083(5) 0.038(3) 0.084(5) 0.000(3) 0.010(4) 0.000(3)
C53 0.097(6) 0.063(4) 0.069(4) 0.003(3) 0.010(4) -0.010(4)
C54 0.106(6) 0.056(4) 0.047(3) 0.002(3) 0.002(4) 0.018(4)
C55 0.111(6) 0.076(5) 0.068(5) -0.005(4) 0.015(4) 0.000(4)
C56 0.120(7) 0.100(6) 0.060(4) -0.012(4) 0.024(4) 0.004(5)
C57 0.138(7) 0.073(5) 0.045(4) -0.007(3) 0.023(4) 0.009(5)
C58 0.119(6) 0.047(3) 0.037(3) 0.007(3) 0.006(3) 0.011(4)
C59 0.127(7) 0.062(4) 0.039(3) 0.007(3) 0.007(4) 0.025(4)
C60 0.099(6) 0.062(4) 0.052(4) 0.008(3) -0.015(4) 0.021(4)
C61 0.109(7) 0.091(6) 0.068(5) 0.005(4) 0.003(5) 0.034(5)
C62 0.115(8) 0.110(7) 0.099(7) 0.003(6) -0.040(6) 0.018(6)
C63 0.090(6) 0.140(9) 0.092(6) -0.005(6) -0.009(5) 0.048(6)
C64 0.093(6) 0.100(6) 0.078(5) -0.006(4) -0.019(4) 0.040(5)
C65 0.097(5) 0.066(4) 0.050(3) 0.008(3) -0.002(3) 0.043(4)
C66 0.095(5) 0.049(3) 0.054(4) 0.003(3) 0.001(3) 0.029(3)
C67 0.107(5) 0.047(3) 0.041(3) 0.012(3) 0.008(3) 0.029(3)
C68 0.190(11) 0.134(9) 0.103(7) -0.049(7) 0.087(8) -0.047(8)
C69 0.118(7) 0.133(8) 0.087(6) -0.038(6) 0.039(5) -0.027(6)
C70 0.114(6) 0.081(5) 0.054(4) -0.011(4) 0.032(4) 0.008(4)
C71 0.057(3) 0.041(3) 0.057(3) 0.001(2) 0.027(3) 0.010(2)
C72 0.074(5) 0.073(5) 0.105(6) 0.021(4) 0.048(4) 0.037(4)
C73 0.098(5) 0.060(4) 0.094(6) 0.006(4) 0.059(5) 0.027(4)
C74 0.046(3) 0.057(3) 0.077(4) 0.003(3) 0.011(3) 0.006(3)
C75 0.040(3) 0.060(3) 0.066(4) 0.008(3) 0.017(3) 0.009(3)
C76 0.054(4) 0.072(4) 0.076(4) 0.012(4) 0.005(3) -0.002(3)
C77 0.072(4) 0.072(4) 0.088(5) 0.010(4) 0.023(4) -0.012(4)
C78 0.073(4) 0.076(5) 0.074(5) 0.022(4) 0.024(4) 0.013(4)
C79 0.064(4) 0.087(5) 0.066(4) 0.018(4) 0.015(3) 0.024(4)
C80 0.046(3) 0.075(4) 0.065(4) 0.002(3) 0.010(3) 0.009(3)
C81 0.143(11) 0.132(11) 0.123(10) -0.001(8) 0.037(8) -0.009(9)

loop_
_atom_type_symbol
_atom_type_description
_atom_type_scat_dispersion_real
_atom_type_scat_dispersion_imag
_atom_type_scat_source
C C 0.0033 0.0016 'International Tables Vol C Tables 4.2.6.8 and 6.1.1.4'
H H 0.0000 0.0000 'International Tables Vol C Tables 4.2.6.8 and 6.1.1.4'
Ag Ag -0.8971 1.1015 'International Tables Vol C Tables 4.2.6.8 and 6.1.1.4'
Cl Cl 0.1484 0.1585 'International Tables Vol C Tables 4.2.6.8 and 6.1.1.4'
F F 0.0171 0.0103 'International Tables Vol C Tables 4.2.6.8 and 6.1.1.4'
N N 0.0061 0.0033 'International Tables Vol C Tables 4.2.6.8 and 6.1.1.4'
O O 0.0106 0.0060 'International Tables Vol C Tables 4.2.6.8 and 6.1.1.4'
P P 0.1023 0.0942 'International Tables Vol C Tables 4.2.6.8 and 6.1.1.4'

loop_
_geom_angle_atom_site_label_1
_geom_angle_atom_site_label_2
_geom_angle_atom_site_label_3
_geom_angle
C48 Ag1 C33 172.5(2)
C71 Ag2 C10 178.0(2)
F1 P1 F5 91.2(4)
F2 P1 F1 88.1(4)
F2 P1 F4 179.0(4)
F2 P1 F5 90.6(4)
F2 P1 F6 91.2(4)
F3 P1 F1 177.1(4)
F3 P1 F2 90.5(4)
F3 P1 F4 88.5(4)
F3 P1 F5 86.3(4)
F3 P1 F6 94.7(4)
F4 P1 F1 92.9(4)
F4 P1 F5 89.3(3)
F6 P1 F1 87.9(4)
F6 P1 F4 88.9(3)
F6 P1 F5 177.9(4)
F7 P2 F11 93.1(5)
F8 P2 F7 86.2(4)
F8 P2 F10 176.2(5)
F8 P2 F11 91.9(4)
F9 P2 F7 174.1(6)
F9 P2 F8 96.2(5)
F9 P2 F10 86.9(5)
F9 P2 F11 92.2(5)
F9 P2 F12 92.5(5)
F10 P2 F7 91.0(5)
F10 P2 F11 85.7(4)
F12 P2 F7 82.1(5)
F12 P2 F8 88.9(4)
F12 P2 F10 93.2(4)
F12 P2 F11 175.1(5)
C14 O1 C13 117.0(4)
C25 O4 C28 117.7(4)
C54 O5 C53 119.1(6)
C57 O8 C68 121.5(8)
C8 N1 C7 124.7(6)
C10 N1 C7 123.3(5)
C10 N1 C8 111.4(5)
C9 N2 C11 124.9(5)
C10 N2 C9 110.6(5)
C10 N2 C11 124.5(4)
C31 N3 C30 122.7(5)
C33 N3 C30 126.0(5)
C33 N3 C31 111.0(5)
C32 N4 C34 121.9(5)
C33 N4 C32 111.0(5)
C33 N4 C34 126.8(5)
C48 N5 C47 123.9(5)
C48 N5 C50 110.8(5)
C50 N5 C47 125.3(5)
C48 N6 C49 110.8(5)
C48 N6 C51 125.4(5)
C49 N6 C51 123.7(5)
C71 N7 C70 125.3(5)
C71 N7 C73 110.5(6)
C73 N7 C70 123.8(6)
C71 N8 C72 110.1(6)
C71 N8 C74 125.9(4)
C72 N8 C74 123.8(6)
C2 C1 C7 119.6(7)
C6 C1 C2 116.8(7)
C6 C1 C7 123.6(7)
C1 C2 H2 119.2
C1 C2 C3 121.5(9)
C3 C2 H2 119.2
C2 C3 H3 119.8
C4 C3 C2 120.4(9)
C4 C3 H3 119.8
C3 C4 H4 119.8
C3 C4 C5 120.4(10)
C5 C4 H4 119.8
C4 C5 H5 120.7
C6 C5 C4 118.6(9)
C6 C5 H5 120.7
C1 C6 C5 122.2(8)
C1 C6 H6 118.9
C5 C6 H6 118.9
N1 C7 C1 113.3(6)
N1 C7 H7A 108.9
N1 C7 H7B 108.9
C1 C7 H7A 108.9
C1 C7 H7B 108.9
H7A C7 H7B 107.7
N1 C8 H8 126.6
C9 C8 N1 106.7(5)
C9 C8 H8 126.6
N2 C9 H9 126.6
C8 C9 N2 106.7(5)
C8 C9 H9 126.6
N1 C10 Ag2 127.3(4)
N2 C10 Ag2 128.0(4)
N2 C10 N1 104.6(4)
N2 C11 H11A 109.2
N2 C11 H11B 109.2
N2 C11 C12 112.0(5)
H11A C11 H11B 107.9
C12 C11 H11A 109.2
C12 C11 H11B 109.2
C11 C12 H12A 109.0
C11 C12 H12B 109.0
H12A C12 H12B 107.8
C13 C12 C11 112.9(5)
C13 C12 H12A 109.0
C13 C12 H12B 109.0
O1 C13 C12 106.9(5)
O1 C13 H13A 110.3
O1 C13 H13B 110.3
C12 C13 H13A 110.3
C12 C13 H13B 110.3
H13A C13 H13B 108.6
O1 C14 C15 118.5(4)
O1 C14 C27 122.5(5)
C27 C14 C15 118.9(5)
C14 C15 C16 120.2(4)
C14 C15 C24 119.6(4)
C24 C15 C16 120.1(5)
O2 C16 C15 122.1(5)
O2 C16 C17 119.1(5)
C17 C16 C15 118.7(4)
C18 C17 C16 119.7(5)
C18 C17 C22 119.8(5)
C22 C17 C16 120.5(5)
C17 C18 H18 119.7
C17 C18 C19 120.7(5)
C19 C18 H18 119.7
C18 C19 H19 120.2
C18 C19 C20 119.7(5)
C20 C19 H19 120.2
C19 C20 H20 120.0
C21 C20 C19 120.0(6)
C21 C20 H20 120.0
C20 C21 H21 119.9
C20 C21 C22 120.1(6)
C22 C21 H21 119.9
C17 C22 C21 119.7(5)
C17 C22 C23 121.7(5)
C21 C22 C23 118.7(5)
O3 C23 C22 119.0(5)
O3 C23 C24 122.9(5)
C24 C23 C22 118.1(4)
C15 C24 C23 120.3(4)
C25 C24 C15 119.4(5)
C25 C24 C23 120.3(4)
O4 C25 C24 118.9(4)
O4 C25 C26 121.9(5)
C26 C25 C24 119.2(5)
C25 C26 H26 119.6
C27 C26 C25 120.9(5)
C27 C26 H26 119.6
C14 C27 C26 121.8(5)
C14 C27 H27 119.1
C26 C27 H27 119.1
O4 C28 H28A 110.6
O4 C28 H28B 110.6
O4 C28 C29 105.8(4)
H28A C28 H28B 108.7
C29 C28 H28A 110.6
C29 C28 H28B 110.6
C28 C29 H29A 109.0
C28 C29 H29B 109.0
C28 C29 C30 112.9(5)
H29A C29 H29B 107.8
C30 C29 H29A 109.0
C30 C29 H29B 109.0
N3 C30 C29 111.4(5)
N3 C30 H30A 109.4
N3 C30 H30B 109.4
C29 C30 H30A 109.4
C29 C30 H30B 109.4
H30A C30 H30B 108.0
N3 C31 H31 126.4
C32 C31 N3 107.1(5)
C32 C31 H31 126.4
N4 C32 H32 126.5
C31 C32 N4 106.9(5)
C31 C32 H32 126.5
N3 C33 Ag1 130.4(4)
N3 C33 N4 103.9(4)
N4 C33 Ag1 125.6(4)
N4 C34 H34A 108.4
N4 C34 H34B 108.4
N4 C34 C35 115.7(5)
H34A C34 H34B 107.4
C35 C34 H34A 108.4
C35 C34 H34B 108.4
C36 C35 C34 122.6(6)
C36 C35 C40 118.7(6)
C40 C35 C34 118.6(6)
C35 C36 H36 119.5
C35 C36 C37 121.0(6)
C37 C36 H36 119.5
C36 C37 H37 120.3
C38 C37 C36 119.3(6)
C38 C37 H37 120.3
C37 C38 H38 119.7
C39 C38 C37 120.6(7)
C39 C38 H38 119.7
C38 C39 H39 119.9
C38 C39 C40 120.2(7)
C40 C39 H39 119.9
C35 C40 H40 119.9
C39 C40 C35 120.2(6)
C39 C40 H40 119.9
C42 C41 C46 119.3(7)
C42 C41 C47 120.5(7)
C46 C41 C47 120.2(6)
C41 C42 H42 121.6
C41 C42 C43 116.8(8)
C43 C42 H42 121.6
C42 C43 H43 120.5
C44 C43 C42 119.0(8)
C44 C43 H43 120.5
C43 C44 H44 117.1
C43 C44 C45 125.9(9)
C45 C44 H44 117.1
C44 C45 H45 122.0
C46 C45 C44 115.9(9)
C46 C45 H45 122.0
C41 C46 H46 118.5
C45 C46 C41 123.1(8)
C45 C46 H46 118.5
N5 C47 C41 113.6(5)
N5 C47 H47A 108.9
N5 C47 H47B 108.9
C41 C47 H47A 108.9
C41 C47 H47B 108.9
H47A C47 H47B 107.7
N5 C48 Ag1 127.2(4)
N5 C48 N6 104.4(4)
N6 C48 Ag1 127.2(4)
N6 C49 H49 126.2
C50 C49 N6 107.6(5)
C50 C49 H49 126.2
N5 C50 H50 126.9
C49 C50 N5 106.3(5)
C49 C50 H50 126.9
N6 C51 H51A 109.3
N6 C51 H51B 109.3
N6 C51 C52 111.6(5)
H51A C51 H51B 108.0
C52 C51 H51A 109.3
C52 C51 H51B 109.3
C51 C52 H52A 109.3
C51 C52 H52B 109.3
H52A C52 H52B 108.0
C53 C52 C51 111.6(5)
C53 C52 H52A 109.3
C53 C52 H52B 109.3
O5 C53 C52 105.8(6)
O5 C53 H53A 110.6
O5 C53 H53B 110.6
C52 C53 H53A 110.6
C52 C53 H53B 110.6
H53A C53 H53B 108.7
O5 C54 C55 121.6(7)
O5 C54 C67 118.4(7)
C67 C54 C55 120.0(6)
C54 C55 H55 119.8
C56 C55 C54 120.5(9)
C56 C55 H55 119.8
C55 C56 H56 119.5
C55 C56 C57 120.9(9)
C57 C56 H56 119.5
O8 C57 C56 123.1(8)
O8 C57 C58 115.9(8)
C56 C57 C58 120.9(7)
C57 C58 C59 121.1(6)
C57 C58 C67 118.4(7)
C67 C58 C59 120.5(7)
O7 C59 C58 123.1(8)
O7 C59 C60 117.8(8)
C60 C59 C58 119.1(6)
C61 C60 C59 119.5(7)
C61 C60 C65 119.7(8)
C65 C60 C59 120.8(8)
C60 C61 H61 118.9
C62 C61 C60 122.2(9)
C62 C61 H61 118.9
C61 C62 H62 120.1
C61 C62 C63 119.8(10)
C63 C62 H62 120.1
C62 C63 H63 121.3
C64 C63 C62 117.4(10)
C64 C63 H63 121.3
C63 C64 H64 119.0
C63 C64 C65 121.9(8)
C65 C64 H64 119.0
C60 C65 C66 121.1(7)
C64 C65 C60 119.0(8)
C64 C65 C66 119.9(7)
O6 C66 C65 118.5(7)
O6 C66 C67 122.9(7)
C65 C66 C67 118.6(6)
C54 C67 C58 119.0(7)
C54 C67 C66 121.4(6)
C58 C67 C66 119.5(7)
O8 C68 H68A 109.8
O8 C68 H68B 109.8
O8 C68 C69 109.6(9)
H68A C68 H68B 108.2
C69 C68 H68A 109.8
C69 C68 H68B 109.8
C68 C69 H69A 107.9
C68 C69 H69B 107.9
C68 C69 C70 117.7(8)
H69A C69 H69B 107.2
C70 C69 H69A 107.9
C70 C69 H69B 107.9
N7 C70 C69 110.0(7)
N7 C70 H70A 109.7
N7 C70 H70B 109.7
C69 C70 H70A 109.7
C69 C70 H70B 109.7
H70A C70 H70B 108.2
N7 C71 Ag2 126.5(4)
N8 C71 Ag2 128.3(4)
N8 C71 N7 105.1(5)
N8 C72 H72 126.3
C73 C72 N8 107.4(6)
C73 C72 H72 126.3
N7 C73 H73 126.5
C72 C73 N7 106.9(6)
C72 C73 H73 126.5
N8 C74 H74A 109.0
N8 C74 H74B 109.0
N8 C74 C75 113.0(5)
H74A C74 H74B 107.8
C75 C74 H74A 109.0
C75 C74 H74B 109.0
C76 C75 C74 121.4(6)
C76 C75 C80 118.7(6)
C80 C75 C74 119.8(6)
C75 C76 H76 119.9
C75 C76 C77 120.2(7)
C77 C76 H76 119.9
C76 C77 H77 119.8
C78 C77 C76 120.4(7)
C78 C77 H77 119.8
C77 C78 H78 120.2
C77 C78 C79 119.5(7)
C79 C78 H78 120.2
C78 C79 H79 119.3
C78 C79 C80 121.5(7)
C80 C79 H79 119.3
C75 C80 H80 120.2
C79 C80 C75 119.6(6)
C79 C80 H80 120.2
Cl1 C81 H81A 112.6
Cl1 C81 H81B 112.6
Cl2 C81 Cl1 95.7(6)
Cl2 C81 H81A 112.6
Cl2 C81 H81B 112.6
H81A C81 H81B 110.1

loop_
_geom_bond_atom_site_label_1
_geom_bond_atom_site_label_2
_geom_bond_distance
Ag1 C33 2.092(5)
Ag1 C48 2.091(5)
Ag2 C10 2.080(5)
Ag2 C71 2.077(5)
Cl1 C81 1.746(10)
Cl2 C81 1.709(10)
P1 F1 1.558(5)
P1 F2 1.548(5)
P1 F3 1.544(5)
P1 F4 1.550(5)
P1 F5 1.570(5)
P1 F6 1.549(5)
P2 F7 1.545(8)
P2 F8 1.541(6)
P2 F9 1.515(9)
P2 F10 1.543(6)
P2 F11 1.546(6)
P2 F12 1.530(6)
O1 C13 1.436(7)
O1 C14 1.360(6)
O2 C16 1.221(6)
O3 C23 1.201(6)
O4 C25 1.348(6)
O4 C28 1.437(6)
O5 C53 1.436(9)
O5 C54 1.358(8)
O6 C66 1.229(7)
O7 C59 1.224(8)
O8 C57 1.356(9)
O8 C68 1.392(11)
N1 C7 1.459(9)
N1 C8 1.367(8)
N1 C10 1.350(7)
N2 C9 1.390(7)
N2 C10 1.339(7)
N2 C11 1.442(7)
N3 C30 1.454(7)
N3 C31 1.380(7)
N3 C33 1.348(6)
N4 C32 1.379(7)
N4 C33 1.352(7)
N4 C34 1.466(7)
N5 C47 1.471(7)
N5 C48 1.340(7)
N5 C50 1.397(7)
N6 C48 1.346(6)
N6 C49 1.378(7)
N6 C51 1.457(7)
N7 C70 1.445(9)
N7 C71 1.347(7)
N7 C73 1.374(8)
N8 C71 1.344(7)
N8 C72 1.378(8)
N8 C74 1.447(8)
C1 C2 1.369(10)
C1 C6 1.369(10)
C1 C7 1.499(10)
C2 H2 0.9300
C2 C3 1.384(12)
C3 H3 0.9300
C3 C4 1.315(13)
C4 H4 0.9300
C4 C5 1.388(13)
C5 H5 0.9300
C5 C6 1.372(11)
C6 H6 0.9300
C7 H7A 0.9700
C7 H7B 0.9700
C8 H8 0.9300
C8 C9 1.335(10)
C9 H9 0.9300
C11 H11A 0.9700
C11 H11B 0.9700
C11 C12 1.523(8)
C12 H12A 0.9700
C12 H12B 0.9700
C12 C13 1.514(7)
C13 H13A 0.9700
C13 H13B 0.9700
C14 C15 1.409(7)
C14 C27 1.369(8)
C15 C16 1.494(7)
C15 C24 1.417(7)
C16 C17 1.476(8)
C17 C18 1.378(7)
C17 C22 1.390(7)
C18 H18 0.9300
C18 C19 1.384(8)
C19 H19 0.9300
C19 C20 1.388(9)
C20 H20 0.9300
C20 C21 1.382(9)
C21 H21 0.9300
C21 C22 1.394(8)
C22 C23 1.490(7)
C23 C24 1.486(7)
C24 C25 1.406(7)
C25 C26 1.381(8)
C26 H26 0.9300
C26 C27 1.375(8)
C27 H27 0.9300
C28 H28A 0.9700
C28 H28B 0.9700
C28 C29 1.512(7)
C29 H29A 0.9700
C29 H29B 0.9700
C29 C30 1.520(8)
C30 H30A 0.9700
C30 H30B 0.9700
C31 H31 0.9300
C31 C32 1.318(9)
C32 H32 0.9300
C34 H34A 0.9700
C34 H34B 0.9700
C34 C35 1.487(8)
C35 C36 1.374(8)
C35 C40 1.388(8)
C36 H36 0.9300
C36 C37 1.379(9)
C37 H37 0.9300
C37 C38 1.369(11)
C38 H38 0.9300
C38 C39 1.364(11)
C39 H39 0.9300
C39 C40 1.373(10)
C40 H40 0.9300
C41 C42 1.368(9)
C41 C46 1.394(10)
C41 C47 1.478(9)
C42 H42 0.9300
C42 C43 1.491(12)
C43 H43 0.9300
C43 C44 1.277(12)
C44 H44 0.9300
C44 C45 1.372(13)
C45 H45 0.9300
C45 C46 1.367(10)
C46 H46 0.9300
C47 H47A 0.9700
C47 H47B 0.9700
C49 H49 0.9300
C49 C50 1.313(9)
C50 H50 0.9300
C51 H51A 0.9700
C51 H51B 0.9700
C51 C52 1.515(9)
C52 H52A 0.9700
C52 H52B 0.9700
C52 C53 1.475(10)
C53 H53A 0.9700
C53 H53B 0.9700
C54 C55 1.393(11)
C54 C67 1.390(10)
C55 H55 0.9300
C55 C56 1.350(10)
C56 H56 0.9300
C56 C57 1.359(12)
C57 C58 1.401(11)
C58 C59 1.468(11)
C58 C67 1.413(8)
C59 C60 1.449(11)
C60 C61 1.369(12)
C60 C65 1.392(9)
C61 H61 0.9300
C61 C62 1.334(13)
C62 H62 0.9300
C62 C63 1.453(14)
C63 H63 0.9300
C63 C64 1.364(13)
C64 H64 0.9300
C64 C65 1.391(11)
C65 C66 1.462(11)
C66 C67 1.481(10)
C68 H68A 0.9700
C68 H68B 0.9700
C68 C69 1.427(8)
C69 H69A 0.9700
C69 H69B 0.9700
C69 C70 1.515(12)
C70 H70A 0.9700
C70 H70B 0.9700
C72 H72 0.9300
C72 C73 1.325(11)
C73 H73 0.9300
C74 H74A 0.9700
C74 H74B 0.9700
C74 C75 1.509(8)
C75 C76 1.370(9)
C75 C80 1.392(8)
C76 H76 0.9300
C76 C77 1.392(10)
C77 H77 0.9300
C77 C78 1.353(10)
C78 H78 0.9300
C78 C79 1.359(11)
C79 H79 0.9300
C79 C80 1.368(9)
C80 H80 0.9300
C81 H81A 0.9700
C81 H81B 0.9700

loop_
_geom_torsion_atom_site_label_1
_geom_torsion_atom_site_label_2
_geom_torsion_atom_site_label_3
_geom_torsion_atom_site_label_4
_geom_torsion
O1 C14 C15 C16 -5.9(8)
O1 C14 C15 C24 177.0(5)
O1 C14 C27 C26 179.3(6)
O2 C16 C17 C18 7.1(8)
O2 C16 C17 C22 -172.0(5)
O3 C23 C24 C15 177.8(6)
O3 C23 C24 C25 -1.4(9)
O4 C25 C26 C27 -179.3(6)
O4 C28 C29 C30 -62.8(7)
O5 C54 C55 C56 -179.5(7)
O5 C54 C67 C58 176.5(5)
O5 C54 C67 C66 -7.1(9)
O6 C66 C67 C54 -4.5(9)
O6 C66 C67 C58 172.0(6)
O7 C59 C60 C61 3.2(10)
O7 C59 C60 C65 -174.6(6)
O8 C57 C58 C59 -1.6(10)
O8 C57 C58 C67 179.1(7)
O8 C68 C69 C70 -43.3(15)
N1 C8 C9 N2 0.0(8)
N2 C11 C12 C13 59.2(6)
N3 C31 C32 N4 -0.1(7)
N4 C34 C35 C36 -52.3(8)
N4 C34 C35 C40 133.1(6)
N6 C49 C50 N5 0.8(8)
N6 C51 C52 C53 65.9(7)
N8 C72 C73 N7 -0.3(8)
N8 C74 C75 C76 34.6(8)
N8 C74 C75 C80 -148.8(5)
C1 C2 C3 C4 -0.6(14)
C2 C1 C6 C5 0.8(10)
C2 C1 C7 N1 -164.0(6)
C2 C3 C4 C5 2.5(15)
C3 C4 C5 C6 -2.7(14)
C4 C5 C6 C1 1.0(12)
C6 C1 C2 C3 -1.1(11)
C6 C1 C7 N1 16.1(9)
C7 N1 C8 C9 172.1(6)
C7 N1 C10 Ag2 11.3(8)
C7 N1 C10 N2 -172.5(5)
C7 C1 C2 C3 179.0(7)
C7 C1 C6 C5 -179.3(7)
C8 N1 C7 C1 -93.4(7)
C8 N1 C10 Ag2 -176.9(4)
C8 N1 C10 N2 -0.7(6)
C9 N2 C10 Ag2 176.9(4)
C9 N2 C10 N1 0.7(6)
C9 N2 C11 C12 69.9(7)
C10 N1 C7 C1 77.3(7)
C10 N1 C8 C9 0.4(8)
C10 N2 C9 C8 -0.5(7)
C10 N2 C11 C12 -106.7(6)
C11 N2 C9 C8 -177.5(5)
C11 N2 C10 Ag2 -6.1(7)
C11 N2 C10 N1 177.7(5)
C11 C12 C13 O1 62.2(7)
C13 O1 C14 C15 -176.5(5)
C13 O1 C14 C27 2.2(8)
C14 O1 C13 C12 -175.5(5)
C14 C15 C16 O2 -9.5(9)
C14 C15 C16 C17 173.1(5)
C14 C15 C24 C23 -174.4(5)
C14 C15 C24 C25 4.8(8)
C15 C14 C27 C26 -1.9(10)
C15 C16 C17 C18 -175.4(5)
C15 C16 C17 C22 5.5(8)
C15 C24 C25 O4 175.6(5)
C15 C24 C25 C26 -4.3(9)
C16 C15 C24 C23 8.5(8)
C16 C15 C24 C25 -172.3(5)
C16 C17 C18 C19 179.7(5)
C16 C17 C22 C21 -179.4(5)
C16 C17 C22 C23 0.0(8)
C17 C18 C19 C20 -0.1(9)
C17 C22 C23 O3 177.9(6)
C17 C22 C23 C24 -1.4(8)
C18 C17 C22 C21 1.5(8)
C18 C17 C22 C23 -179.1(5)
C18 C19 C20 C21 1.2(10)
C19 C20 C21 C22 -0.9(9)
C20 C21 C22 C17 -0.5(9)
C20 C21 C22 C23 -179.9(6)
C21 C22 C23 O3 -2.7(9)
C21 C22 C23 C24 178.0(5)
C22 C17 C18 C19 -1.2(9)
C22 C23 C24 C15 -2.9(8)
C22 C23 C24 C25 177.8(5)
C23 C24 C25 O4 -5.1(8)
C23 C24 C25 C26 175.0(6)
C24 C15 C16 O2 167.6(6)
C24 C15 C16 C17 -9.8(8)
C24 C25 C26 C27 0.7(10)
C25 O4 C28 C29 179.9(5)
C25 C26 C27 C14 2.5(11)
C27 C14 C15 C16 175.4(6)
C27 C14 C15 C24 -1.8(8)
C28 O4 C25 C24 -167.1(5)
C28 O4 C25 C26 12.8(8)
C28 C29 C30 N3 138.5(5)
C30 N3 C31 C32 174.8(5)
C30 N3 C33 Ag1 4.2(7)
C30 N3 C33 N4 -174.5(5)
C31 N3 C30 C29 -68.9(6)
C31 N3 C33 Ag1 178.8(4)
C31 N3 C33 N4 0.2(6)
C32 N4 C33 Ag1 -179.0(4)
C32 N4 C33 N3 -0.2(6)
C32 N4 C34 C35 154.9(6)
C33 N3 C30 C29 105.1(6)
C33 N3 C31 C32 -0.1(6)
C33 N4 C32 C31 0.2(6)
C33 N4 C34 C35 -32.3(9)
C34 N4 C32 C31 174.0(5)
C34 N4 C33 Ag1 7.6(8)
C34 N4 C33 N3 -173.7(5)
C34 C35 C36 C37 -175.7(5)
C34 C35 C40 C39 177.0(6)
C35 C36 C37 C38 -1.0(9)
C36 C35 C40 C39 2.2(9)
C36 C37 C38 C39 1.9(10)
C37 C38 C39 C40 -0.8(11)
C38 C39 C40 C35 -1.3(10)
C40 C35 C36 C37 -1.0(8)
C41 C42 C43 C44 -1.5(10)
C42 C41 C46 C45 -1.0(9)
C42 C41 C47 N5 108.8(6)
C42 C43 C44 C45 0.4(13)
C43 C44 C45 C46 0.3(13)
C44 C45 C46 C41 0.0(11)
C46 C41 C42 C43 1.7(9)
C46 C41 C47 N5 -73.4(7)
C47 N5 C48 Ag1 13.5(8)
C47 N5 C48 N6 -178.5(5)
C47 N5 C50 C49 178.5(6)
C47 C41 C42 C43 179.6(5)
C47 C41 C46 C45 -178.9(6)
C48 N5 C47 C41 -80.6(7)
C48 N5 C50 C49 -1.4(7)
C48 N6 C49 C50 0.0(7)
C48 N6 C51 C52 -99.6(6)
C49 N6 C48 Ag1 167.2(4)
C49 N6 C48 N5 -0.8(6)
C49 N6 C51 C52 76.9(7)
C50 N5 C47 C41 99.5(7)
C50 N5 C48 Ag1 -166.7(4)
C50 N5 C48 N6 1.3(6)
C51 N6 C48 Ag1 -15.9(8)
C51 N6 C48 N5 176.1(5)
C51 N6 C49 C50 -177.0(6)
C51 C52 C53 O5 61.1(8)
C53 O5 C54 C55 -7.2(9)
C53 O5 C54 C67 173.0(6)
C54 O5 C53 C52 -167.8(5)
C54 C55 C56 C57 3.8(13)
C55 C54 C67 C58 -3.3(9)
C55 C54 C67 C66 173.1(6)
C55 C56 C57 O8 177.9(8)
C55 C56 C57 C58 -4.7(13)
C56 C57 C58 C59 -179.2(7)
C56 C57 C58 C67 1.5(11)
C57 O8 C68 C69 -162.5(9)
C57 C58 C59 O7 -5.9(10)
C57 C58 C59 C60 174.3(6)
C57 C58 C67 C54 2.5(9)
C57 C58 C67 C66 -174.1(6)
C58 C59 C60 C61 -177.0(6)
C58 C59 C60 C65 5.2(9)
C59 C58 C67 C54 -176.8(5)
C59 C58 C67 C66 6.6(8)
C59 C60 C61 C62 -179.8(8)
C59 C60 C65 C64 178.1(6)
C59 C60 C65 C66 -4.2(9)
C60 C61 C62 C63 1.8(13)
C60 C65 C66 O6 -173.3(6)
C60 C65 C66 C67 4.3(9)
C61 C60 C65 C64 0.3(10)
C61 C60 C65 C66 177.9(6)
C61 C62 C63 C64 -0.1(14)
C62 C63 C64 C65 -1.5(13)
C63 C64 C65 C60 1.4(11)
C63 C64 C65 C66 -176.3(7)
C64 C65 C66 O6 4.4(9)
C64 C65 C66 C67 -178.1(6)
C65 C60 C61 C62 -1.9(12)
C65 C66 C67 C54 178.1(5)
C65 C66 C67 C58 -5.4(8)
C67 C54 C55 C56 0.3(11)
C67 C58 C59 O7 173.4(7)
C67 C58 C59 C60 -6.5(9)
C68 O8 C57 C56 -10.1(15)
C68 O8 C57 C58 172.4(9)
C68 C69 C70 N7 141.0(9)
C70 N7 C71 Ag2 8.1(9)
C70 N7 C71 N8 -174.3(6)
C70 N7 C73 C72 174.2(7)
C71 N7 C70 C69 87.7(8)
C71 N7 C73 C72 1.0(8)
C71 N8 C72 C73 -0.5(8)
C71 N8 C74 C75 -105.5(6)
C72 N8 C71 Ag2 178.6(5)
C72 N8 C71 N7 1.0(7)
C72 N8 C74 C75 68.9(7)
C73 N7 C70 C69 -84.5(8)
C73 N7 C71 Ag2 -178.8(4)
C73 N7 C71 N8 -1.2(7)
C74 N8 C71 Ag2 -6.3(8)
C74 N8 C71 N7 176.1(5)
C74 N8 C72 C73 -175.7(6)
C74 C75 C76 C77 177.0(6)
C74 C75 C80 C79 -175.5(6)
C75 C76 C77 C78 -1.9(11)
C76 C75 C80 C79 1.2(9)
C76 C77 C78 C79 1.9(11)
C77 C78 C79 C80 -0.3(11)
C78 C79 C80 C75 -1.3(10)
C80 C75 C76 C77 0.3(9)
